data_2209270
loop_
_publ_author_name
'Nadia Petrova'
'Boris Shivachev'
'Tsonko Kolev'
'Rosica Petrova'

_publ_section_title
;
 Sodium hydrogensquarate monohydrate
;
_journal_coeditor_code OB2016
_journal_issue 6
_journal_name_full 'Acta Crystallographica Section E'
_journal_page_first m1359
_journal_page_last m1361
_journal_paper_doi 10.1107/S160053680601806X
_journal_volume 62
_journal_year 2006
_chemical_formula_iupac 'Na +, C4 H1 O4 -, H2 O1'
_chemical_formula_moiety 'Na +, C4 H1 O4 -, H2 O1'
_chemical_formula_sum 'C4 H3 Na O5'
_chemical_formula_weight 154.05
_chemical_name_common Sodiumhydrogensquaratemonohydrate
_chemical_name_systematic
;
sodium 2-hydroxy-3,4-dioxocyclobut-1-en-1-olate hydrate
;
_space_group_IT_number 7
_symmetry_cell_setting monoclinic
_symmetry_space_group_name_Hall 'P -2yc'
_symmetry_space_group_name_H-M 'P 1 c 1'
_atom_sites_solution_hydrogens geom
_atom_sites_solution_primary direct
_atom_sites_solution_secondary difmap
_audit_creation_method SHELXL-97
_cell_angle_alpha 90.00
_cell_angle_beta 97.97(3)
_cell_angle_gamma 90.00
_cell_formula_units_Z 2
_cell_length_a 3.6239(10)
_cell_length_b 8.1320(11)
_cell_length_c 9.392(4)
_cell_measurement_reflns_used 22
_cell_measurement_temperature 290(2)
_cell_measurement_theta_max 21.33
_cell_measurement_theta_min 20.15
_cell_volume 274.10(15)
_computing_cell_refinement 'CAD-4 EXPRESS'
_computing_data_collection 'CAD-4 EXPRESS (Enraf--Nonius, 1994)'
_computing_data_reduction 'XCAD4 (Harms & Wocadlo, 1995)'
_computing_molecular_graphics 'ORTEP-3 for Windows (Farrugia, 1997) and MERCURY (Bruno <i>et al.</i>,  2002)'
_computing_publication_material 'WinGX (Farrugia, 1999)'
_computing_structure_refinement 'SHELXL97 (Sheldrick, 1997)'
_computing_structure_solution 'SHELXS97 (Sheldrick, 1997)'
_diffrn_ambient_temperature 290(2)
_diffrn_measured_fraction_theta_full 0.948
_diffrn_measured_fraction_theta_max 0.948
_diffrn_measurement_device '\k-geometry diffractometer'
_diffrn_measurement_device_type 'Enraf--Nonius CAD-4'
_diffrn_measurement_method 'non-profiled \w/2\q'
_diffrn_radiation_monochromator graphite
_diffrn_radiation_source 'fine-focus sealed tube'
_diffrn_radiation_type MoK\a
_diffrn_radiation_wavelength 0.71073
_diffrn_reflns_av_R_equivalents 0.0770
_diffrn_reflns_av_sigmaI/netI 0.0602
_diffrn_reflns_limit_h_max 5
_diffrn_reflns_limit_h_min 0
_diffrn_reflns_limit_k_max 11
_diffrn_reflns_limit_k_min -11
_diffrn_reflns_limit_l_max 13
_diffrn_reflns_limit_l_min -13
_diffrn_reflns_number 1413
_diffrn_reflns_theta_full 29.93
_diffrn_reflns_theta_max 29.93
_diffrn_reflns_theta_min 2.50
_diffrn_standards_decay_% 2
_diffrn_standards_interval_time 120
_diffrn_standards_number 3
_exptl_absorpt_coefficient_mu 0.238
_exptl_absorpt_correction_type none
_exptl_crystal_colour colorless
_exptl_crystal_density_diffrn 1.867
_exptl_crystal_density_method 'not measured'
_exptl_crystal_description prism
_exptl_crystal_F_000 156
_exptl_crystal_size_max 0.26
_exptl_crystal_size_mid 0.25
_exptl_crystal_size_min 0.24
_refine_diff_density_max 0.375
_refine_diff_density_min -0.432
_refine_ls_extinction_method none
_refine_ls_goodness_of_fit_ref 1.195
_refine_ls_hydrogen_treatment constr
_refine_ls_matrix_type full
_refine_ls_number_parameters 91
_refine_ls_number_reflns 760
_refine_ls_number_restraints 2
_refine_ls_restrained_S_all 1.193
_refine_ls_R_factor_all 0.1029
_refine_ls_R_factor_gt 0.0577
_refine_ls_shift/su_max 0.000
_refine_ls_shift/su_mean 0.000
_refine_ls_structure_factor_coef Fsqd
_refine_ls_weighting_details 'calc w=1/[\s^2^(Fo^2^)+(0.0298P)^2^+0.6752P] where P=(Fo^2^+2Fc^2^)/3'
_refine_ls_weighting_scheme calc
_refine_ls_wR_factor_gt 0.1235
_refine_ls_wR_factor_ref 0.1454
_reflns_number_gt 543
_reflns_number_total 760
_reflns_threshold_expression I>2\s(I)
_cod_data_source_file ob2016.cif
_cod_data_source_block I
_cod_depositor_comments
;
The following automatic conversions were performed:

'_chemical_melting_point' value 'not measured' was changed to '?' -
the value is undefined or not given.

Automatic conversion script
Id: cif_fix_values 1646 2011-03-28 12:23:43Z adriana 

The following automatic conversions were performed:

'_chemical_melting_point' value 'not measured' was changed to '?' -
the value is undefined or not given.

Automatic conversion script
Id: cif_fix_values 1715 2011-07-08 13:25:40Z adriana 
;
_cod_original_cell_volume 274.10(14)
_cod_original_sg_symbol_H-M 'P c'
_cod_database_code 2209270

loop_
_symmetry_equiv_pos_as_xyz
'x, y, z'
'x, -y, z+1/2'

loop_
_atom_site_type_symbol
_atom_site_label
_atom_site_fract_x
_atom_site_fract_y
_atom_site_fract_z
_atom_site_U_iso_or_equiv
_atom_site_adp_type
_atom_site_calc_flag
_atom_site_refinement_flags
_atom_site_occupancy
C C1 0.3223(18) 0.5547(8) 0.2768(7) 0.0166(13) Uani d . 1
C C2 0.0859(18) 0.5585(9) 0.1439(7) 0.0175(14) Uani d . 1
C C3 0.0926(19) 0.7337(9) 0.1359(8) 0.0188(14) Uani d . 1
C C4 0.3383(19) 0.7378(8) 0.2784(8) 0.0188(14) Uani d . 1
Na Na1 0.4546(8) 0.1373(4) 0.3563(4) 0.0262(6) Uani d . 1
O O 0.9008(14) 0.1342(6) 0.1946(5) 0.0280(12) Uani d . 1
H H1A 0.8803 0.0357 0.1358 0.034 Uiso calc R 1
H H1B 0.8793 0.2304 0.1329 0.034 Uiso calc R 1
O O1 0.4713(17) 0.4414(6) 0.3569(6) 0.0225(10) Uani d . 1
O O2 -0.0862(13) 0.4435(6) 0.0638(5) 0.0204(11) Uani d . 1
H H1 -0.2508 0.4671 -0.0028 0.024 Uiso d R 1
O O3 -0.0347(15) 0.8401(6) 0.0462(6) 0.0253(12) Uani d . 1
O O4 0.482(2) 0.8418(6) 0.3596(8) 0.0289(12) Uani d . 1

loop_
_atom_site_aniso_label
_atom_site_aniso_U_11
_atom_site_aniso_U_22
_atom_site_aniso_U_33
_atom_site_aniso_U_12
_atom_site_aniso_U_13
_atom_site_aniso_U_23
C1 0.018(3) 0.017(3) 0.015(3) -0.001(3) 0.000(2) 0.000(3)
C2 0.018(3) 0.016(3) 0.017(3) -0.002(3) -0.002(2) 0.004(3)
C3 0.021(3) 0.019(3) 0.015(3) -0.004(3) -0.001(2) 0.001(3)
C4 0.019(3) 0.015(3) 0.020(3) -0.003(3) -0.004(3) 0.000(3)
Na1 0.0257(13) 0.0232(13) 0.0268(13) -0.0005(16) -0.0059(10) -0.0056(17)
O 0.042(3) 0.017(2) 0.024(3) 0.001(3) 0.001(2) 0.002(2)
O1 0.029(2) 0.019(2) 0.016(2) 0.000(3) -0.0104(17) 0.000(3)
O2 0.025(2) 0.016(2) 0.017(2) -0.004(2) -0.0085(19) -0.003(2)
O3 0.035(3) 0.018(2) 0.019(2) 0.007(2) -0.009(2) 0.002(2)
O4 0.035(3) 0.018(2) 0.030(2) -0.005(3) -0.010(2) -0.004(3)

loop_
_atom_type_symbol
_atom_type_description
_atom_type_scat_dispersion_real
_atom_type_scat_dispersion_imag
_atom_type_scat_source
C C 0.0033 0.0016 'International Tables Vol C Tables 4.2.6.8 and 6.1.1.4'
H H 0.0000 0.0000 'International Tables Vol C Tables 4.2.6.8 and 6.1.1.4'
Na Na 0.0362 0.0249 'International Tables Vol C Tables 4.2.6.8 and 6.1.1.4'
O O 0.0106 0.0060 'International Tables Vol C Tables 4.2.6.8 and 6.1.1.4'

loop_
_geom_angle_atom_site_label_1
_geom_angle_atom_site_label_2
_geom_angle_atom_site_label_3
_geom_angle_site_symmetry_1
_geom_angle_site_symmetry_3
_geom_angle
_geom_angle_publ_flag
O1 C1 C2 . . 134.4(7) ?
O1 C1 C4 . . 135.2(7) ?
C2 C1 C4 . . 90.3(6) ?
O2 C2 C1 . . 132.6(7) ?
O2 C2 C3 . . 134.1(6) ?
C1 C2 C3 . . 93.2(7) ?
O3 C3 C2 . . 136.0(7) ?
O3 C3 C4 . . 134.7(7) ?
C2 C3 C4 . . 89.2(6) ?
O4 C4 C1 . . 136.0(7) ?
O4 C4 C3 . . 136.8(7) ?
C1 C4 C3 . . 87.2(6) ?
O Na1 O 1_455 . 100.6(2) ?
O Na1 O3 1_455 2_665 171.3(2) yes
O Na1 O3 . 2_665 87.3(2) ?
O Na1 O4 1_455 1_545 91.6(2) ?
O Na1 O4 . 1_545 88.1(3) ?
O3 Na1 O4 2_665 1_545 92.3(2) ?
O Na1 O1 1_455 . 91.8(2) ?
O Na1 O1 . . 89.6(2) ?
O3 Na1 O1 2_665 . 84.6(2) ?
O4 Na1 O1 1_545 . 176.3(3) yes
O Na1 O3 1_455 2_565 81.2(2) ?
O Na1 O3 . 2_565 176.3(2) yes
O3 Na1 O3 2_665 2_565 90.7(2) ?
O4 Na1 O3 1_545 2_565 95.1(2) ?
O1 Na1 O3 . 2_565 87.0(2) ?
O Na1 Na1 1_455 1_455 39.93(14) ?
O Na1 Na1 . 1_455 140.54(15) ?
O3 Na1 Na1 2_665 1_455 132.06(16) ?
O4 Na1 Na1 1_545 1_455 92.2(2) ?
O1 Na1 Na1 . 1_455 91.38(17) ?
O3 Na1 Na1 2_565 1_455 41.32(14) ?
O Na1 Na1 1_455 1_655 140.07(14) ?
O Na1 Na1 . 1_655 39.46(15) ?
O3 Na1 Na1 2_665 1_655 47.94(16) ?
O4 Na1 Na1 1_545 1_655 87.8(2) ?
O1 Na1 Na1 . 1_655 88.62(17) ?
O3 Na1 Na1 2_565 1_655 138.68(14) ?
Na1 Na1 Na1 1_455 1_655 180.00(18) ?
Na1 O Na1 1_655 . 100.6(2) yes
Na1 O H1A 1_655 . 111.6 ?
Na1 O H1A . . 111.6 ?
Na1 O H1B 1_655 . 111.6 ?
Na1 O H1B . . 111.6 ?
H1A O H1B . . 109.4 ?
C1 O1 Na1 . . 136.0(4) ?
C2 O2 H1 . . 120.6 ?
C3 O3 Na1 . 2_464 136.9(5) ?
C3 O3 Na1 . 2_564 106.1(5) ?
Na1 O3 Na1 2_464 2_564 90.7(2) yes
C4 O4 Na1 . 1_565 132.7(6) ?

loop_
_geom_bond_atom_site_label_1
_geom_bond_atom_site_label_2
_geom_bond_site_symmetry_2
_geom_bond_distance
_geom_bond_publ_flag
C1 O1 . 1.262(8) ?
C1 C2 . 1.412(8) ?
C1 C4 . 1.490(9) ?
C2 O2 . 1.304(7) ?
C2 C3 . 1.427(10) ?
C3 O3 . 1.250(9) ?
C3 C4 . 1.502(8) ?
C4 O4 . 1.207(9) ?
Na1 O 1_455 2.343(6) yes
Na1 O . 2.367(6) yes
Na1 O3 2_665 2.393(7) yes
Na1 O4 1_545 2.405(6) yes
Na1 O1 . 2.474(6) yes
Na1 O3 2_565 2.691(7) yes
O Na1 1_655 2.343(6) ?
O H1A . 0.9700 ?
O H1B . 0.9700 ?
O2 H1 . 0.8245 ?

loop_
_geom_hbond_atom_site_label_D
_geom_hbond_atom_site_label_H
_geom_hbond_atom_site_label_A
_geom_hbond_site_symmetry_A
_geom_hbond_distance_DH
_geom_hbond_distance_HA
_geom_hbond_distance_DA
_geom_hbond_angle_DHA
_geom_hbond_publ_flag
O2 H1 O1 2_464 0.82 1.71 2.522(7) 166.0 yes
O H1B O2 1_655 0.97 1.86 2.803(7) 162.9 yes
O H1A O3 1_645 0.97 1.84 2.794(7) 165.3 yes
